data_2230777
loop_
_publ_author_name
'Li, Li-Min'
'Li, Yu-Feng'
'Liu, Li'
'Zhang, Zeng-Hui'

_publ_section_title
;
 Tris(1,10-phenanthroline)cobalt(II) bis(trichloroacetate)
;
_journal_coeditor_code LH5253
_journal_issue 7
_journal_name_full 'Acta Crystallographica Section E'
_journal_page_first m973
_journal_paper_doi 10.1107/S160053681102410X
_journal_volume 67
_journal_year 2011
_chemical_formula_iupac '[Co (C12 H8 N2)3] (C2 Cl3 O2)2'
_chemical_formula_moiety 'C36 H24 Co N6 2+, 2(C2 Cl3 O2 -)'
_chemical_formula_sum 'C40 H24 Cl6 Co N6 O4'
_chemical_formula_weight 924.28
_chemical_name_systematic
;
Tris(1,10-phenanthroline)cobalt(II) bis(trichloroacetate)
;
_space_group_IT_number 15
_symmetry_cell_setting monoclinic
_symmetry_space_group_name_Hall '-C 2yc'
_symmetry_space_group_name_H-M 'C 1 2/c 1'
_atom_sites_solution_hydrogens geom
_atom_sites_solution_primary direct
_atom_sites_solution_secondary difmap
_audit_creation_method SHELXL-97
_cell_angle_alpha 90.00
_cell_angle_beta 100.94(3)
_cell_angle_gamma 90.00
_cell_formula_units_Z 4
_cell_length_a 18.367(4)
_cell_length_b 10.753(2)
_cell_length_c 19.020(4)
_cell_measurement_reflns_used 3364
_cell_measurement_temperature 293(2)
_cell_measurement_theta_max 27.48
_cell_measurement_theta_min 3.25
_cell_volume 3688.2(14)
_computing_cell_refinement 'SAINT (Bruker, 1997)'
_computing_data_collection 'SMART (Bruker, 1997)'
_computing_data_reduction 'SAINT (Bruker, 1997)'
_computing_molecular_graphics 'SHELXTL (Sheldrick, 2008)'
_computing_publication_material 'SHELXTL (Sheldrick, 2008)'
_computing_structure_refinement 'SHELXL97 (Sheldrick, 2008)'
_computing_structure_solution 'SHELXS97 (Sheldrick, 2008)'
_diffrn_ambient_temperature 293(2)
_diffrn_detector_area_resol_mean 9
_diffrn_measured_fraction_theta_full 0.997
_diffrn_measured_fraction_theta_max 0.997
_diffrn_measurement_device_type 'Bruker SMART CCD'
_diffrn_measurement_method '\f and \w'
_diffrn_radiation_monochromator graphite
_diffrn_radiation_source 'fine-focus sealed tube'
_diffrn_radiation_type MoK\a
_diffrn_radiation_wavelength 0.71073
_diffrn_reflns_av_R_equivalents 0.0921
_diffrn_reflns_av_sigmaI/netI 0.0795
_diffrn_reflns_limit_h_max 23
_diffrn_reflns_limit_h_min -23
_diffrn_reflns_limit_k_max 13
_diffrn_reflns_limit_k_min -13
_diffrn_reflns_limit_l_max 24
_diffrn_reflns_limit_l_min -22
_diffrn_reflns_number 17083
_diffrn_reflns_theta_full 27.48
_diffrn_reflns_theta_max 27.48
_diffrn_reflns_theta_min 3.25
_diffrn_standards_number 0
_exptl_absorpt_coefficient_mu 0.954
_exptl_absorpt_correction_T_max 0.9233
_exptl_absorpt_correction_T_min 0.8365
_exptl_absorpt_correction_type multi-scan
_exptl_absorpt_process_details '(SADABS; Sheldrick, 1996)'
_exptl_crystal_colour yellow
_exptl_crystal_density_diffrn 1.665
_exptl_crystal_density_method 'not measured'
_exptl_crystal_description block
_exptl_crystal_F_000 1868
_exptl_crystal_size_max 0.26
_exptl_crystal_size_mid 0.20
_exptl_crystal_size_min 0.12
_refine_diff_density_max 0.814
_refine_diff_density_min -0.453
_refine_ls_extinction_method none
_refine_ls_goodness_of_fit_ref 0.890
_refine_ls_hydrogen_treatment constr
_refine_ls_matrix_type full
_refine_ls_number_parameters 258
_refine_ls_number_reflns 4215
_refine_ls_number_restraints 0
_refine_ls_restrained_S_all 0.890
_refine_ls_R_factor_all 0.0565
_refine_ls_R_factor_gt 0.0484
_refine_ls_shift/su_max 0.000
_refine_ls_shift/su_mean 0.000
_refine_ls_structure_factor_coef Fsqd
_refine_ls_weighting_details 'calc w=1/[\s^2^(Fo^2^)+(0.1000P)^2^] where P=(Fo^2^+2Fc^2^)/3'
_refine_ls_weighting_scheme calc
_refine_ls_wR_factor_gt 0.1314
_refine_ls_wR_factor_ref 0.1418
_reflns_number_gt 3364
_reflns_number_total 4215
_reflns_threshold_expression I>2\s(I)
_cod_data_source_file lh5253.cif
_cod_data_source_block I
_cod_original_cell_volume 3688.2(13)
_cod_original_sg_symbol_H-M 'C 2/c'
_cod_database_code 2230777
_cod_database_fobs_code 2230777

loop_
_symmetry_equiv_pos_as_xyz
'x, y, z'
'-x, y, -z+1/2'
'x+1/2, y+1/2, z'
'-x+1/2, y+1/2, -z+1/2'
'-x, -y, -z'
'x, -y, z-1/2'
'-x+1/2, -y+1/2, -z'
'x+1/2, -y+1/2, z-1/2'

loop_
_atom_site_type_symbol
_atom_site_label
_atom_site_fract_x
_atom_site_fract_y
_atom_site_fract_z
_atom_site_U_iso_or_equiv
_atom_site_adp_type
_atom_site_calc_flag
_atom_site_refinement_flags
_atom_site_occupancy
_atom_site_symmetry_multiplicity
_atom_site_disorder_assembly
_atom_site_disorder_group
Co Co1 0.0000 0.08051(4) 0.2500 0.01371(15) Uani d S 1 2 . .
N N1 0.08711(11) 0.05924(18) 0.19106(10) 0.0166(4) Uani d . 1 1 . .
N N2 -0.04713(11) -0.05011(17) 0.16840(10) 0.0171(4) Uani d . 1 1 . .
N N3 0.05538(10) 0.23619(17) 0.30672(9) 0.0139(4) Uani d . 1 1 . .
C C1 0.15367(13) 0.1115(2) 0.20262(13) 0.0219(5) Uani d . 1 1 . .
H H1A 0.1671 0.1614 0.2429 0.026 Uiso calc R 1 1 . .
C C2 0.20463(14) 0.0959(2) 0.15766(14) 0.0244(5) Uani d . 1 1 . .
H H2A 0.2511 0.1330 0.1686 0.029 Uiso calc R 1 1 . .
C C3 0.18537(14) 0.0252(2) 0.09727(13) 0.0230(5) Uani d . 1 1 . .
H H3A 0.2174 0.0175 0.0651 0.028 Uiso calc R 1 1 . .
C C4 0.11654(13) -0.0354(2) 0.08449(12) 0.0199(5) Uani d . 1 1 . .
C C5 0.06900(12) -0.0155(2) 0.13273(11) 0.0163(4) Uani d . 1 1 . .
C C6 -0.00237(13) -0.0750(2) 0.12096(12) 0.0158(4) Uani d . 1 1 . .
C C7 -0.02363(13) -0.1525(2) 0.06160(12) 0.0209(5) Uani d . 1 1 . .
C C8 0.02684(15) -0.1718(2) 0.01384(13) 0.0264(5) Uani d . 1 1 . .
H H8A 0.0134 -0.2243 -0.0253 0.032 Uiso calc R 1 1 . .
C C9 0.09337(15) -0.1153(3) 0.02451(13) 0.0260(5) Uani d . 1 1 . .
H H9A 0.1248 -0.1286 -0.0077 0.031 Uiso calc R 1 1 . .
C C10 -0.09434(13) -0.2060(2) 0.05130(13) 0.0234(5) Uani d . 1 1 . .
H H10A -0.1101 -0.2593 0.0129 0.028 Uiso calc R 1 1 . .
C C11 -0.13996(13) -0.1790(2) 0.09837(14) 0.0239(5) Uani d . 1 1 . .
H H11A -0.1876 -0.2120 0.0918 0.029 Uiso calc R 1 1 . .
C C12 -0.11401(13) -0.1013(2) 0.15618(13) 0.0209(5) Uani d . 1 1 . .
H H12A -0.1453 -0.0843 0.1881 0.025 Uiso calc R 1 1 . .
C C13 0.11155(12) 0.2351(2) 0.36144(12) 0.0179(5) Uani d . 1 1 . .
H H13A 0.1308 0.1586 0.3786 0.022 Uiso calc R 1 1 . .
C C14 0.14369(13) 0.3426(2) 0.39495(12) 0.0208(5) Uani d . 1 1 . .
H H14A 0.1832 0.3371 0.4335 0.025 Uiso calc R 1 1 . .
C C15 0.11645(13) 0.4560(2) 0.37044(12) 0.0217(5) Uani d . 1 1 . .
H H15A 0.1360 0.5285 0.3931 0.026 Uiso calc R 1 1 . .
C C16 0.05858(12) 0.4615(2) 0.31049(12) 0.0173(5) Uani d . 1 1 . .
C C17 0.02949(12) 0.3489(2) 0.28041(11) 0.0149(4) Uani d . 1 1 . .
C C18 0.02748(14) 0.5754(2) 0.27896(14) 0.0225(5) Uani d . 1 1 . .
H H18A 0.0457 0.6508 0.2989 0.027 Uiso calc R 1 1 . .
Cl Cl1 0.18800(5) 0.41813(7) 0.18548(4) 0.0414(2) Uani d . 1 1 . .
Cl Cl2 0.06670(4) 0.51120(9) 0.07856(5) 0.0454(2) Uani d . 1 1 . .
Cl Cl3 0.17181(4) 0.67933(6) 0.15928(4) 0.0368(2) Uani d . 1 1 . .
O O1 0.25779(11) 0.59450(19) 0.05738(11) 0.0341(5) Uani d . 1 1 . .
O O2 0.19590(11) 0.41976(17) 0.02240(10) 0.0292(4) Uani d . 1 1 . .
C C20 0.16126(14) 0.5325(2) 0.11741(13) 0.0245(5) Uani d . 1 1 . .
C C19 0.21116(12) 0.5134(2) 0.05881(12) 0.0215(5) Uani d . 1 1 . .

loop_
_atom_site_aniso_label
_atom_site_aniso_U_11
_atom_site_aniso_U_22
_atom_site_aniso_U_33
_atom_site_aniso_U_12
_atom_site_aniso_U_13
_atom_site_aniso_U_23
Co1 0.0146(2) 0.0140(2) 0.0126(2) 0.000 0.00274(17) 0.000
N1 0.0169(9) 0.0178(9) 0.0155(9) -0.0009(7) 0.0041(8) -0.0021(7)
N2 0.0195(9) 0.0134(9) 0.0174(9) 0.0003(7) 0.0010(8) -0.0002(7)
N3 0.0144(8) 0.0157(9) 0.0111(8) -0.0005(7) 0.0013(7) -0.0017(6)
C1 0.0217(12) 0.0256(12) 0.0189(12) -0.0045(10) 0.0054(10) -0.0047(9)
C2 0.0184(11) 0.0283(13) 0.0276(13) -0.0051(10) 0.0071(10) -0.0035(10)
C3 0.0237(12) 0.0279(13) 0.0198(12) 0.0033(10) 0.0101(10) 0.0014(9)
C4 0.0246(12) 0.0207(11) 0.0153(11) 0.0041(9) 0.0060(9) 0.0025(8)
C5 0.0186(10) 0.0160(10) 0.0140(10) 0.0028(9) 0.0025(9) 0.0009(8)
C6 0.0180(10) 0.0154(10) 0.0132(10) 0.0015(8) 0.0009(9) 0.0018(8)
C7 0.0260(12) 0.0181(11) 0.0164(11) 0.0019(9) -0.0018(10) -0.0018(8)
C8 0.0363(14) 0.0254(13) 0.0174(12) 0.0043(11) 0.0047(11) -0.0051(9)
C9 0.0323(13) 0.0300(13) 0.0179(12) 0.0043(11) 0.0104(11) -0.0027(10)
C10 0.0255(11) 0.0203(11) 0.0204(12) -0.0014(10) -0.0059(10) -0.0024(9)
C11 0.0206(11) 0.0164(12) 0.0318(14) -0.0016(9) -0.0022(10) 0.0017(9)
C12 0.0176(11) 0.0179(11) 0.0264(13) -0.0005(9) 0.0023(10) 0.0006(9)
C13 0.0184(10) 0.0208(11) 0.0138(11) 0.0038(9) 0.0009(9) -0.0003(8)
C14 0.0160(10) 0.0305(13) 0.0135(10) -0.0014(9) -0.0033(9) -0.0025(9)
C15 0.0248(12) 0.0210(12) 0.0191(11) -0.0033(10) 0.0041(10) -0.0047(9)
C16 0.0149(10) 0.0187(11) 0.0184(11) -0.0006(9) 0.0037(9) -0.0009(8)
C17 0.0147(10) 0.0169(11) 0.0140(10) 0.0009(8) 0.0053(9) -0.0002(8)
C18 0.0270(12) 0.0141(11) 0.0247(12) -0.0015(9) 0.0007(10) -0.0019(9)
Cl1 0.0599(5) 0.0325(4) 0.0382(4) 0.0076(3) 0.0255(4) 0.0144(3)
Cl2 0.0190(3) 0.0604(5) 0.0581(5) -0.0049(3) 0.0110(3) -0.0155(4)
Cl3 0.0469(4) 0.0273(4) 0.0337(4) 0.0072(3) 0.0007(3) -0.0071(3)
O1 0.0268(10) 0.0393(12) 0.0367(11) -0.0156(8) 0.0074(9) -0.0009(8)
O2 0.0271(10) 0.0328(10) 0.0277(10) -0.0036(8) 0.0049(8) -0.0083(7)
C20 0.0221(11) 0.0250(13) 0.0258(13) -0.0022(10) 0.0033(10) -0.0008(9)
C19 0.0148(10) 0.0309(13) 0.0176(11) -0.0020(9) 0.0001(9) 0.0034(9)

loop_
_atom_type_symbol
_atom_type_description
_atom_type_scat_dispersion_real
_atom_type_scat_dispersion_imag
_atom_type_scat_source
C C 0.0033 0.0016 'International Tables Vol C Tables 4.2.6.8 and 6.1.1.4'
H H 0.0000 0.0000 'International Tables Vol C Tables 4.2.6.8 and 6.1.1.4'
Cl Cl 0.1484 0.1585 'International Tables Vol C Tables 4.2.6.8 and 6.1.1.4'
Co Co 0.3494 0.9721 'International Tables Vol C Tables 4.2.6.8 and 6.1.1.4'
N N 0.0061 0.0033 'International Tables Vol C Tables 4.2.6.8 and 6.1.1.4'
O O 0.0106 0.0060 'International Tables Vol C Tables 4.2.6.8 and 6.1.1.4'

loop_
_geom_angle_atom_site_label_1
_geom_angle_atom_site_label_2
_geom_angle_atom_site_label_3
_geom_angle_site_symmetry_1
_geom_angle_site_symmetry_3
_geom_angle
_geom_angle_publ_flag
N1 Co1 N1 2 . 167.69(10) ?
N1 Co1 N3 2 . 98.69(7) ?
N1 Co1 N3 . . 90.95(7) ?
N1 Co1 N3 2 2 90.95(7) ?
N1 Co1 N3 . 2 98.69(7) ?
N3 Co1 N3 . 2 77.14(10) ?
N1 Co1 N2 2 . 94.01(8) ?
N1 Co1 N2 . . 77.87(7) ?
N3 Co1 N2 . . 164.22(7) ?
N3 Co1 N2 2 . 93.40(7) ?
N1 Co1 N2 2 2 77.87(7) ?
N1 Co1 N2 . 2 94.01(8) ?
N3 Co1 N2 . 2 93.40(7) ?
N3 Co1 N2 2 2 164.22(7) ?
N2 Co1 N2 . 2 98.40(10) ?
C1 N1 C5 . . 117.5(2) ?
C1 N1 Co1 . . 128.87(16) ?
C5 N1 Co1 . . 113.61(15) ?
C12 N2 C6 . . 117.3(2) ?
C12 N2 Co1 . . 129.10(17) ?
C6 N2 Co1 . . 113.39(15) ?
C13 N3 C17 . . 117.65(19) ?
C13 N3 Co1 . . 128.03(16) ?
C17 N3 Co1 . . 114.28(14) ?
N1 C1 C2 . . 123.6(2) ?
N1 C1 H1A . . 118.2 ?
C2 C1 H1A . . 118.2 ?
C3 C2 C1 . . 119.1(2) ?
C3 C2 H2A . . 120.4 ?
C1 C2 H2A . . 120.4 ?
C2 C3 C4 . . 119.0(2) ?
C2 C3 H3A . . 120.5 ?
C4 C3 H3A . . 120.5 ?
C5 C4 C3 . . 118.0(2) ?
C5 C4 C9 . . 119.2(2) ?
C3 C4 C9 . . 122.7(2) ?
N1 C5 C4 . . 122.6(2) ?
N1 C5 C6 . . 117.7(2) ?
C4 C5 C6 . . 119.6(2) ?
N2 C6 C7 . . 122.9(2) ?
N2 C6 C5 . . 117.3(2) ?
C7 C6 C5 . . 119.9(2) ?
C6 C7 C10 . . 117.9(2) ?
C6 C7 C8 . . 118.9(2) ?
C10 C7 C8 . . 123.2(2) ?
C9 C8 C7 . . 121.2(2) ?
C9 C8 H8A . . 119.4 ?
C7 C8 H8A . . 119.4 ?
C8 C9 C4 . . 121.1(2) ?
C8 C9 H9A . . 119.4 ?
C4 C9 H9A . . 119.4 ?
C11 C10 C7 . . 119.2(2) ?
C11 C10 H10A . . 120.4 ?
C7 C10 H10A . . 120.4 ?
C10 C11 C12 . . 119.0(2) ?
C10 C11 H11A . . 120.5 ?
C12 C11 H11A . . 120.5 ?
N2 C12 C11 . . 123.7(2) ?
N2 C12 H12A . . 118.1 ?
C11 C12 H12A . . 118.1 ?
N3 C13 C14 . . 123.5(2) ?
N3 C13 H13A . . 118.2 ?
C14 C13 H13A . . 118.2 ?
C15 C14 C13 . . 119.2(2) ?
C15 C14 H14A . . 120.4 ?
C13 C14 H14A . . 120.4 ?
C14 C15 C16 . . 119.1(2) ?
C14 C15 H15A . . 120.4 ?
C16 C15 H15A . . 120.4 ?
C17 C16 C15 . . 117.8(2) ?
C17 C16 C18 . . 118.5(2) ?
C15 C16 C18 . . 123.8(2) ?
N3 C17 C16 . . 122.7(2) ?
N3 C17 C17 . 2 117.15(12) ?
C16 C17 C17 . 2 120.20(13) ?
C18 C18 C16 2 . 121.32(14) ?
C18 C18 H18A 2 . 119.3 ?
C16 C18 H18A . . 119.3 ?
C19 C20 Cl3 . . 113.91(17) ?
C19 C20 Cl2 . . 110.03(16) ?
Cl3 C20 Cl2 . . 108.66(14) ?
C19 C20 Cl1 . . 107.71(17) ?
Cl3 C20 Cl1 . . 107.33(13) ?
Cl2 C20 Cl1 . . 109.08(14) ?
O2 C19 O1 . . 131.2(2) ?
O2 C19 C20 . . 113.8(2) ?
O1 C19 C20 . . 115.0(2) ?

loop_
_geom_bond_atom_site_label_1
_geom_bond_atom_site_label_2
_geom_bond_site_symmetry_2
_geom_bond_distance
_geom_bond_publ_flag
Co1 N1 2 2.1330(19) ?
Co1 N1 . 2.1330(19) ?
Co1 N3 . 2.1411(18) ?
Co1 N3 2 2.1411(18) ?
Co1 N2 . 2.1497(19) ?
Co1 N2 2 2.1497(19) ?
N1 C1 . 1.325(3) ?
N1 C5 . 1.359(3) ?
N2 C12 . 1.326(3) ?
N2 C6 . 1.358(3) ?
N3 C13 . 1.319(3) ?
N3 C17 . 1.362(3) ?
C1 C2 . 1.393(3) ?
C1 H1A . 0.9300 ?
C2 C3 . 1.366(4) ?
C2 H2A . 0.9300 ?
C3 C4 . 1.402(3) ?
C3 H3A . 0.9300 ?
C4 C5 . 1.398(3) ?
C4 C9 . 1.428(3) ?
C5 C6 . 1.438(3) ?
C6 C7 . 1.398(3) ?
C7 C10 . 1.400(3) ?
C7 C8 . 1.431(3) ?
C8 C9 . 1.345(4) ?
C8 H8A . 0.9300 ?
C9 H9A . 0.9300 ?
C10 C11 . 1.368(4) ?
C10 H10A . 0.9300 ?
C11 C12 . 1.391(3) ?
C11 H11A . 0.9300 ?
C12 H12A . 0.9300 ?
C13 C14 . 1.396(3) ?
C13 H13A . 0.9300 ?
C14 C15 . 1.366(3) ?
C14 H14A . 0.9300 ?
C15 C16 . 1.405(3) ?
C15 H15A . 0.9300 ?
C16 C17 . 1.401(3) ?
C16 C18 . 1.434(3) ?
C17 C17 2 1.427(4) ?
C18 C18 2 1.345(5) ?
C18 H18A . 0.9300 ?
Cl1 C20 . 1.786(3) ?
Cl2 C20 . 1.769(3) ?
Cl3 C20 . 1.762(3) ?
O1 C19 . 1.226(3) ?
O2 C19 . 1.224(3) ?
C20 C19 . 1.585(3) ?

loop_
_geom_hbond_atom_site_label_D
_geom_hbond_atom_site_label_H
_geom_hbond_atom_site_label_A
_geom_hbond_site_symmetry_A
_geom_hbond_distance_DH
_geom_hbond_distance_HA
_geom_hbond_distance_DA
_geom_hbond_angle_DHA
_geom_hbond_publ_flag
C9 H9A O1 7_555 0.93 2.54 3.401(3) 154 yes
C10 H10A O2 5_555 0.93 2.35 3.120(3) 140 yes
C13 H13A O1 4_545 0.93 2.28 3.004(3) 134 yes
C14 H14A O1 6_566 0.93 2.60 3.455(3) 154 yes
C15 H15A O2 6_566 0.93 2.56 3.266(3) 133 yes
